data_7206535
loop_
_publ_author_name
'Xie, Lin-Hua'
'Wang, Yu'
'Liu, Xiao-Min'
'Lin, Jian-Bin'
'Zhang, Jie-Peng'
'Chen, Xiao-Ming'

_publ_section_title
;
 Crystallographic studies into the role of exposed rare earth metal ion
 for guest sorption
;
_journal_issue 19
_journal_name_full CrystEngComm
_journal_page_first 5849
_journal_paper_doi 10.1039/c1ce05468f
_journal_volume 13
_journal_year 2011
_chemical_formula_sum 'C13 H12 Gd N O7'
_chemical_formula_weight 451.49
_chemical_name_systematic
;
?
;
_space_group_IT_number 91
_symmetry_cell_setting tetragonal
_symmetry_space_group_name_Hall 'P 4w 2c'
_symmetry_space_group_name_H-M 'P 41 2 2'
_atom_sites_solution_hydrogens geom
_atom_sites_solution_primary direct
_atom_sites_solution_secondary difmap
_audit_creation_method SHELXL-97
_cell_angle_alpha 90.00
_cell_angle_beta 90.00
_cell_angle_gamma 90.00
_cell_formula_units_Z 4
_cell_length_a 10.3008(13)
_cell_length_b 10.3008(13)
_cell_length_c 14.385(4)
_cell_measurement_temperature 123(2)
_cell_volume 1526.3(5)
_computing_cell_refinement 'Bruker SMART'
_computing_data_collection 'Bruker SMART'
_computing_data_reduction 'Bruker SAINT'
_computing_molecular_graphics 'Bruker SHELXTL'
_computing_publication_material 'Bruker SHELXTL'
_computing_structure_refinement 'SHELXL-97 (Sheldrick, 1997)'
_computing_structure_solution 'SHELXS-97 (Sheldrick, 1990)'
_diffrn_ambient_temperature 123(2)
_diffrn_measured_fraction_theta_full 1.000
_diffrn_measured_fraction_theta_max 1.000
_diffrn_measurement_device_type 'CCD area detector'
_diffrn_measurement_method 'phi and omega scans'
_diffrn_radiation_monochromator graphite
_diffrn_radiation_source 'fine-focus sealed tube'
_diffrn_radiation_type MoK\a
_diffrn_radiation_wavelength 0.71073
_diffrn_reflns_av_R_equivalents 0.0322
_diffrn_reflns_av_sigmaI/netI 0.0290
_diffrn_reflns_limit_h_max 12
_diffrn_reflns_limit_h_min -10
_diffrn_reflns_limit_k_max 12
_diffrn_reflns_limit_k_min -12
_diffrn_reflns_limit_l_max 17
_diffrn_reflns_limit_l_min -16
_diffrn_reflns_number 6830
_diffrn_reflns_theta_full 26.35
_diffrn_reflns_theta_max 26.35
_diffrn_reflns_theta_min 1.98
_exptl_absorpt_coefficient_mu 4.378
_exptl_absorpt_correction_T_max 0.6217
_exptl_absorpt_correction_T_min 0.5597
_exptl_absorpt_correction_type multi-scan
_exptl_crystal_colour colorless
_exptl_crystal_density_diffrn 1.965
_exptl_crystal_density_method 'not measured'
_exptl_crystal_description rod-shaped
_exptl_crystal_F_000 868
_exptl_crystal_size_max 0.15
_exptl_crystal_size_mid 0.13
_exptl_crystal_size_min 0.12
_refine_diff_density_max 0.842
_refine_diff_density_min -0.548
_refine_diff_density_rms 0.138
_refine_ls_abs_structure_details 'Flack H D (1983), Acta Cryst. A39, 876-881'
_refine_ls_abs_structure_Flack 0.04(5)
_refine_ls_extinction_method none
_refine_ls_goodness_of_fit_ref 1.019
_refine_ls_hydrogen_treatment constr
_refine_ls_matrix_type full
_refine_ls_number_parameters 129
_refine_ls_number_reflns 1568
_refine_ls_number_restraints 128
_refine_ls_restrained_S_all 1.065
_refine_ls_R_factor_all 0.0357
_refine_ls_R_factor_gt 0.0329
_refine_ls_shift/su_max 0.000
_refine_ls_shift/su_mean 0.000
_refine_ls_structure_factor_coef Fsqd
_refine_ls_weighting_details 'calc w=1/[\s^2^(Fo^2^)+(0.0384P)^2^+7.9987P] where P=(Fo^2^+2Fc^2^)/3'
_refine_ls_weighting_scheme calc
_refine_ls_wR_factor_gt 0.0784
_refine_ls_wR_factor_ref 0.0798
_reflns_number_gt 1488
_reflns_number_total 1568
_reflns_threshold_expression >2sigma(I)
_cod_data_source_file c1ce05468f.txt
_cod_data_source_block 1-EtOH(MeCN)
_cod_depositor_comments
;
The following automatic conversions were performed:

'_symmetry_cell_setting' value 'Tetragonal' changed to 'tetragonal'
according to /home/saulius/struct/CIF-dictionaries/cif_core.dic
dictionary named 'cif_core.dic' version 2.4.1 from 2010-06-29.

Automatic conversion script
Id: cif_fix_values 1715 2011-07-08 13:25:40Z adriana 
;
_cod_original_cell_volume 1526.4(5)
_cod_original_sg_symbol_H-M P4(1)22
_cod_database_code 7206535

loop_
_symmetry_equiv_pos_as_xyz
'x, y, z'
'-x, -y, z+1/2'
'-y, x, z+1/4'
'y, -x, z+3/4'
'-x, y, -z'
'x, -y, -z+1/2'
'y, x, -z+3/4'
'-y, -x, -z+1/4'

loop_
_atom_site_label
_atom_site_type_symbol
_atom_site_fract_x
_atom_site_fract_y
_atom_site_fract_z
_atom_site_U_iso_or_equiv
_atom_site_adp_type
_atom_site_occupancy
_atom_site_symmetry_multiplicity
_atom_site_calc_flag
_atom_site_refinement_flags
Gd1 Gd 0.85835(3) 0.14165(3) 0.1250 0.02322(14) Uani 1 2 d S
O1 O 0.9300(8) 0.3312(6) 0.0598(5) 0.0582(17) Uani 1 1 d U
O2 O 0.9232(7) 0.7502(7) 0.2405(4) 0.0559(17) Uani 1 1 d U
O3 O 0.8987(7) 0.9238(7) 0.1599(4) 0.0553(16) Uani 1 1 d U
O4 O 0.6955(19) 0.3116(19) 0.0912(9) 0.077(4) Uani 0.50 1 d PU
H4A H 0.7367 0.3700 0.0630 0.093 Uiso 0.50 1 d PR
N1 N 0.680(2) 0.575(2) 0.004(3) 0.136(9) Uani 0.50 1 d PDU
C1 C 1.0000 0.3870(11) 0.0000 0.045(2) Uani 1 2 d SU
C2 C 0.9257(9) 0.8084(8) 0.1642(5) 0.0377(16) Uani 1 1 d U
C3 C 1.0000 0.5322(11) 0.0000 0.040(2) Uani 1 2 d SU
C4 C 0.9651(8) 0.6008(7) 0.0795(5) 0.0342(16) Uani 1 1 d U
H4 H 0.9415 0.5547 0.1341 0.041 Uiso 1 1 calc R
C5 C 0.9641(8) 0.7347(7) 0.0802(5) 0.0295(15) Uani 1 1 d U
C6 C 1.0000 0.8006(11) 0.0000 0.029(2) Uani 1 2 d SU
H6 H 1.0000 0.8928 0.0000 0.035 Uiso 1 2 calc SR
C7 C 0.572(3) 0.294(3) 0.038(2) 0.093(5) Uani 0.50 1 d PU
H7A H 0.5525 0.2011 0.0279 0.112 Uiso 0.50 1 calc PR
H7B H 0.5758 0.3389 -0.0229 0.112 Uiso 0.50 1 calc PR
C8 C 0.470(3) 0.358(3) 0.103(3) 0.115(8) Uani 0.50 1 d PU
H8A H 0.3840 0.3529 0.0749 0.172 Uiso 0.50 1 calc PR
H8B H 0.4931 0.4498 0.1131 0.172 Uiso 0.50 1 calc PR
H8C H 0.4696 0.3130 0.1632 0.172 Uiso 0.50 1 calc PR
C9 C 0.637(3) 0.675(2) 0.017(3) 0.134(9) Uani 0.50 1 d PDU
C10 C 0.575(3) 0.799(2) 0.038(3) 0.139(11) Uani 0.50 1 d PDU
H10A H 0.6161 0.8679 0.0010 0.209 Uiso 0.50 1 calc PR
H10B H 0.5862 0.8191 0.1044 0.209 Uiso 0.50 1 calc PR
H10C H 0.4827 0.7946 0.0233 0.209 Uiso 0.50 1 calc PR

loop_
_atom_site_aniso_label
_atom_site_aniso_U_11
_atom_site_aniso_U_22
_atom_site_aniso_U_33
_atom_site_aniso_U_23
_atom_site_aniso_U_13
_atom_site_aniso_U_12
Gd1 0.02359(17) 0.02359(17) 0.0225(2) -0.00146(15) -0.00146(15) -0.00564(19)
O1 0.084(4) 0.036(3) 0.054(3) 0.001(2) 0.028(3) 0.001(3)
O2 0.073(3) 0.060(3) 0.035(3) -0.004(2) 0.012(3) 0.014(3)
O3 0.066(4) 0.038(3) 0.063(3) -0.017(2) 0.017(3) 0.007(3)
O4 0.073(5) 0.071(6) 0.088(6) 0.015(5) -0.012(5) 0.005(4)
N1 0.098(18) 0.089(15) 0.22(2) 0.001(19) -0.001(18) 0.016(15)
C1 0.060(4) 0.031(4) 0.045(4) 0.000 0.015(4) 0.000
C2 0.043(4) 0.036(3) 0.034(3) -0.009(3) 0.009(3) 0.000(3)
C3 0.062(6) 0.026(4) 0.033(4) 0.000 0.017(5) 0.000
C4 0.054(4) 0.027(3) 0.022(3) 0.004(3) 0.010(3) 0.002(3)
C5 0.040(4) 0.024(3) 0.024(3) -0.003(2) 0.007(3) 0.006(3)
C6 0.040(5) 0.019(4) 0.028(4) 0.000 0.005(4) 0.000
C7 0.080(9) 0.091(10) 0.109(10) 0.012(9) -0.009(8) 0.002(9)
C8 0.087(11) 0.111(17) 0.146(19) 0.015(16) 0.018(14) 0.006(13)
C9 0.109(18) 0.078(14) 0.22(2) -0.014(18) -0.026(18) 0.008(14)
C10 0.13(2) 0.075(15) 0.22(3) -0.012(19) -0.01(2) 0.010(16)

loop_
_atom_type_symbol
_atom_type_description
_atom_type_scat_dispersion_real
_atom_type_scat_dispersion_imag
_atom_type_scat_source
C C 0.0033 0.0016 'International Tables Vol C Tables 4.2.6.8 and 6.1.1.4'
H H 0.0000 0.0000 'International Tables Vol C Tables 4.2.6.8 and 6.1.1.4'
O O 0.0106 0.0060 'International Tables Vol C Tables 4.2.6.8 and 6.1.1.4'
Gd Gd -0.1653 3.9035 'International Tables Vol C Tables 4.2.6.8 and 6.1.1.4'
N N 0.0061 0.0033 'International Tables Vol C Tables 4.2.6.8 and 6.1.1.4'

loop_
_geom_angle_atom_site_label_1
_geom_angle_atom_site_label_2
_geom_angle_atom_site_label_3
_geom_angle
_geom_angle_site_symmetry_1
_geom_angle_site_symmetry_3
O1 Gd1 O1 135.9(4) 8_665 .
O1 Gd1 O2 80.8(2) 8_665 4_564
O1 Gd1 O2 93.4(3) . 4_564
O1 Gd1 O2 93.4(3) 8_665 6_565
O1 Gd1 O2 80.8(2) . 6_565
O2 Gd1 O2 164.4(4) 4_564 6_565
O1 Gd1 O3 75.8(2) 8_665 1_545
O1 Gd1 O3 148.2(2) . 1_545
O2 Gd1 O3 89.3(2) 4_564 1_545
O2 Gd1 O3 103.3(2) 6_565 1_545
O1 Gd1 O3 148.2(2) 8_665 8_765
O1 Gd1 O3 75.8(2) . 8_765
O2 Gd1 O3 103.3(2) 4_564 8_765
O2 Gd1 O3 89.3(2) 6_565 8_765
O3 Gd1 O3 72.8(3) 1_545 8_765
O1 Gd1 O4 62.2(6) 8_665 8_665
O1 Gd1 O4 74.3(5) . 8_665
O2 Gd1 O4 91.1(5) 4_564 8_665
O2 Gd1 O4 73.5(5) 6_565 8_665
O3 Gd1 O4 137.3(5) 1_545 8_665
O3 Gd1 O4 147.4(6) 8_765 8_665
O1 Gd1 O4 74.3(5) 8_665 .
O1 Gd1 O4 62.2(6) . .
O2 Gd1 O4 73.5(5) 4_564 .
O2 Gd1 O4 91.1(5) 6_565 .
O3 Gd1 O4 147.4(6) 1_545 .
O3 Gd1 O4 137.3(5) 8_765 .
O4 Gd1 O4 22.8(6) 8_665 .
C1 O1 Gd1 148.5(6) . .
C2 O2 Gd1 120.3(6) . 3_655
C2 O3 Gd1 170.2(6) . 1_565
C7 O4 Gd1 126.3(17) . .
O1 C1 O1 125.8(11) . 5_755
O1 C1 C3 117.1(6) . .
O1 C1 C3 117.1(6) 5_755 .
O3 C2 O2 120.4(7) . .
O3 C2 C5 121.1(7) . .
O2 C2 C5 118.4(7) . .
C4 C3 C4 118.9(10) . 5_755
C4 C3 C1 120.6(5) . .
C4 C3 C1 120.6(5) 5_755 .
C5 C4 C3 121.1(7) . .
C4 C5 C6 118.7(7) . .
C4 C5 C2 121.4(7) . .
C6 C5 C2 120.0(7) . .
C5 C6 C5 121.5(10) . 5_755
O4 C7 C8 102(2) . .
N1 C9 C10 176.2(19) . .

loop_
_geom_bond_atom_site_label_1
_geom_bond_atom_site_label_2
_geom_bond_distance
_geom_bond_site_symmetry_2
Gd1 O1 2.288(6) 8_665
Gd1 O1 2.288(6) .
Gd1 O2 2.330(6) 4_564
Gd1 O2 2.330(6) 6_565
Gd1 O3 2.336(7) 1_545
Gd1 O3 2.336(7) 8_765
Gd1 O4 2.473(14) 8_665
Gd1 O4 2.473(14) .
O1 C1 1.261(8) .
O2 C2 1.251(10) .
O2 Gd1 2.330(6) 3_655
O3 C2 1.223(10) .
O3 Gd1 2.336(7) 1_565
O4 C7 1.50(3) .
N1 C9 1.1435(9) .
C1 O1 1.261(8) 5_755
C1 C3 1.495(16) .
C2 C5 1.481(9) .
C3 C4 1.391(9) .
C3 C4 1.391(9) 5_755
C4 C5 1.379(11) .
C5 C6 1.388(9) .
C6 C5 1.388(9) 5_755
C7 C8 1.56(4) .
C9 C10 1.4555(9) .

loop_
_geom_hbond_atom_site_label_D
_geom_hbond_atom_site_label_H
_geom_hbond_atom_site_label_A
_geom_hbond_distance_DH
_geom_hbond_distance_HA
_geom_hbond_distance_DA
_geom_hbond_angle_DHA
O4 H4A N1 0.84 2.35 2.99(3) 133.8
